data_7132313
loop_
_publ_author_name
'Wang, Hai-Ping'
'Eichh&#xf6;fer, Andreas'
'Gu, Zhi-Gang'
'Gruber, Nathalie'
'Stadler, Adrian-Mihail'

_publ_section_title
;
 Anion-encapsulating, discrete prism and extended frusta, from
 trimetallated triangular macrocycles and linkers.
;
_journal_name_full 'Chemical communications (Cambridge, England)'
_journal_paper_doi 10.1039/d3cc00137g
_journal_year 2023
_chemical_formula_moiety 'C126 H132 N48 Pb6, 9(C F3 O3 S), 6(C F1.5 O1.5 S0.5)'
_chemical_formula_sum 'C141 H132 F36 N48 O36 Pb6 S12'
_chemical_formula_weight 5386.80
_space_group_crystal_system trigonal
_space_group_IT_number 148
_space_group_name_Hall '-R 3'
_space_group_name_H-M_alt 'R -3 :H'
_atom_sites_solution_hydrogens geom
_audit_creation_method SHELXL-2019/3
_audit_update_record
;
2023-11-02 deposited with the CCDC.	2023-11-07 downloaded from the CCDC.
;
_cell_angle_alpha 90
_cell_angle_beta 90
_cell_angle_gamma 120
_cell_formula_units_Z 3
_cell_length_a 21.1054(2)
_cell_length_b 21.1054(2)
_cell_length_c 51.1319(10)
_cell_measurement_reflns_used 61587
_cell_measurement_temperature 150(2)
_cell_measurement_theta_max 62.14
_cell_measurement_theta_min 2.23
_cell_volume 19724.7(5)
_computing_cell_refinement 'Bruker SAINT'
_computing_data_collection 'Bruker APEX3'
_computing_data_reduction 'Bruker SAINT'
_computing_molecular_graphics 'Bruker SHELXTL'
_computing_publication_material 'Bruker SHELXTL'
_computing_structure_refinement 'SHELXL-2019/3(Sheldrick, 2019)'
_computing_structure_solution 'SHELXT 2018/2 (Sheldrick, 2018)'
_diffrn_ambient_temperature 150(2)
_diffrn_measured_fraction_theta_full 0.999
_diffrn_measured_fraction_theta_max 0.985
_diffrn_measurement_device 'Eulerian 4-circle diffractometer'
_diffrn_measurement_device_type 'STOE STADIVARI'
_diffrn_measurement_method 'rotation method, \w scans'
_diffrn_radiation_monochromator 'Graded multilayer mirror'
_diffrn_radiation_type GaK\a
_diffrn_radiation_wavelength 1.34143
_diffrn_reflns_av_R_equivalents 0.0471
_diffrn_reflns_av_unetI/netI 0.0275
_diffrn_reflns_Laue_measured_fraction_full 0.999
_diffrn_reflns_Laue_measured_fraction_max 0.985
_diffrn_reflns_limit_h_max 25
_diffrn_reflns_limit_h_min -28
_diffrn_reflns_limit_k_max 28
_diffrn_reflns_limit_k_min -12
_diffrn_reflns_limit_l_max 61
_diffrn_reflns_limit_l_min -68
_diffrn_reflns_number 93267
_diffrn_reflns_point_group_measured_fraction_full 0.999
_diffrn_reflns_point_group_measured_fraction_max 0.985
_diffrn_reflns_theta_full 53.597
_diffrn_reflns_theta_max 64.473
_diffrn_reflns_theta_min 2.233
_exptl_absorpt_coefficient_mu 6.185
_exptl_absorpt_correction_T_max 0.577
_exptl_absorpt_correction_T_min 0.524
_exptl_absorpt_correction_type multi-scan
_exptl_absorpt_process_details sadabs
_exptl_crystal_colour yellow
_exptl_crystal_density_diffrn 1.360
_exptl_crystal_density_meas ?
_exptl_crystal_description block
_exptl_crystal_F_000 7830
_exptl_crystal_size_max 0.120
_exptl_crystal_size_mid 0.110
_exptl_crystal_size_min 0.100
_refine_diff_density_max 3.155
_refine_diff_density_min -3.416
_refine_diff_density_rms 0.221
_refine_ls_extinction_method none
_refine_ls_goodness_of_fit_ref 1.043
_refine_ls_hydrogen_treatment constr
_refine_ls_matrix_type full
_refine_ls_number_parameters 409
_refine_ls_number_reflns 11021
_refine_ls_number_restraints 25
_refine_ls_restrained_S_all 1.049
_refine_ls_R_factor_all 0.1044
_refine_ls_R_factor_gt 0.0800
_refine_ls_shift/su_max 0.003
_refine_ls_shift/su_mean 0.000
_refine_ls_structure_factor_coef Fsqd
_refine_ls_weighting_details 'w=1/[\s^2^(Fo^2^)+(0.2000P)^2^] where P=(Fo^2^+2Fc^2^)/3'
_refine_ls_weighting_scheme calc
_refine_ls_wR_factor_gt 0.2498
_refine_ls_wR_factor_ref 0.2730
_reflns_Friedel_coverage 0.000
_reflns_number_gt 7300
_reflns_number_total 11021
_reflns_threshold_expression 'I > 2\s(I)'
_cod_data_source_file d3cc00137g2.cif
_cod_data_source_block 2c
_cod_depositor_comments
;
The following automatic conversions were performed:

data item '_exptl_crystal_density_meas' value 'none' was changed to
'?' -- the value is perceived as not measured.

Automatic conversion script
Id: cif_fix_values 8170 2020-07-09 18:12:32Z antanas 
;
_cod_database_code 7132313
_shelx_shelxl_version_number 2019/3
_shelx_space_group_comment
;
The symmetry employed for this shelxl refinement is uniquely defined
by the following loop, which should always be used as a source of
symmetry information in preference to the above space-group names.
They are only intended as comments.
;
_shelx_estimated_absorpt_t_min 0.524
_shelx_estimated_absorpt_t_max 0.577

loop_
_space_group_symop_operation_xyz
'x, y, z'
'-y, x-y, z'
'-x+y, -x, z'
'x+2/3, y+1/3, z+1/3'
'-y+2/3, x-y+1/3, z+1/3'
'-x+y+2/3, -x+1/3, z+1/3'
'x+1/3, y+2/3, z+2/3'
'-y+1/3, x-y+2/3, z+2/3'
'-x+y+1/3, -x+2/3, z+2/3'
'-x, -y, -z'
'y, -x+y, -z'
'x-y, x, -z'
'-x+2/3, -y+1/3, -z+1/3'
'y+2/3, -x+y+1/3, -z+1/3'
'x-y+2/3, x+1/3, -z+1/3'
'-x+1/3, -y+2/3, -z+2/3'
'y+1/3, -x+y+2/3, -z+2/3'
'x-y+1/3, x+2/3, -z+2/3'

loop_
_atom_site_label
_atom_site_type_symbol
_atom_site_fract_x
_atom_site_fract_y
_atom_site_fract_z
_atom_site_U_iso_or_equiv
_atom_site_adp_type
_atom_site_occupancy
_atom_site_site_symmetry_order
_atom_site_calc_flag
_atom_site_refinement_flags_posn
_atom_site_refinement_flags_adp
_atom_site_refinement_flags_occupancy
_atom_site_disorder_assembly
_atom_site_disorder_group
Pb1 Pb 0.54415(2) 0.83128(2) 0.46221(2) 0.06291(16) Uani 1 1 d . . . A 43
N1 N 0.6787(5) 0.9370(4) 0.46378(14) 0.0754(19) Uani 1 1 d . . . A 43
N2 N 0.6526(4) 0.8022(4) 0.45175(16) 0.0759(19) Uani 1 1 d . . . A 43
N3 N 0.6369(4) 0.7342(4) 0.44222(16) 0.0748(19) Uani 1 1 d . . . A 43
N5 N 0.4372(4) 0.5650(4) 0.46242(14) 0.0669(17) Uani 1 1 d . . . B 43
N6 N 0.4651(4) 0.4817(4) 0.44484(17) 0.0743(19) Uani 1 1 d . . . C 43
N7 N 0.3934(4) 0.4260(4) 0.45262(16) 0.077(2) Uani 1 1 d . . . C 43
C16A C 0.6201(11) 0.9152(10) 0.4033(4) 0.0675(12) Uiso 0.5 1 d . . P D 1
H16A H 0.632356 0.957095 0.413708 0.081 Uiso 0.5 1 calc R U P D 1
N8A N 0.5688(11) 0.8492(10) 0.4125(4) 0.0675(12) Uiso 0.5 1 d . . P D 1
C20A C 0.5519(11) 0.7939(10) 0.4000(4) 0.0675(12) Uiso 0.5 1 d . . P D 1
H20A H 0.517611 0.748049 0.407365 0.081 Uiso 0.5 1 calc R U P D 1
C19A C 0.5829(10) 0.7952(10) 0.3736(3) 0.0675(12) Uiso 0.5 1 d D . P D 1
H19A H 0.567525 0.752796 0.363054 0.081 Uiso 0.5 1 calc R U P D 1
C18A C 0.6314(10) 0.8581(10) 0.3667(3) 0.0675(12) Uiso 0.5 1 d D . P D 1
C17A C 0.6554(10) 0.9255(10) 0.3799(4) 0.0675(12) Uiso 0.5 1 d . . P D 1
H17A H 0.691237 0.971800 0.373261 0.081 Uiso 0.5 1 calc R U P D 1
C1 C 0.6331(9) 1.0867(7) 0.4756(4) 0.135(6) Uani 1 1 d . . . . .
H1A H 0.663108 1.127591 0.463846 0.203 Uiso 1 1 calc R U . . .
H1B H 0.655618 1.096988 0.492993 0.203 Uiso 1 1 calc R U . . .
H1C H 0.583976 1.080588 0.476885 0.203 Uiso 1 1 calc R U . . .
C2 C 0.6276(6) 1.0165(5) 0.4648(2) 0.084(3) Uani 1 1 d . . . . .
C3 C 0.6879(6) 1.0019(6) 0.46837(19) 0.083(3) Uani 1 1 d . . . . .
C4 C 0.7599(6) 1.0646(6) 0.4761(2) 0.096(3) Uani 1 1 d . . . . .
H4 H 0.766748 1.110865 0.481192 0.115 Uiso 1 1 calc R U . . .
C5 C 0.8202(8) 1.0476(7) 0.4749(3) 0.122(5) Uani 1 1 d . . . . .
H5 H 0.869120 1.085300 0.477904 0.146 Uiso 1 1 calc R U . . .
C6 C 0.8066(6) 0.9810(7) 0.4698(2) 0.099(3) Uani 1 1 d . . . . .
H6 H 0.845768 0.971041 0.469915 0.118 Uiso 1 1 calc R U . . .
C7 C 0.7351(5) 0.9236(6) 0.46398(18) 0.081(2) Uani 1 1 d . . . . .
C8 C 0.7221(5) 0.8499(6) 0.45701(19) 0.081(3) Uani 1 1 d . . . . .
C9 C 0.5708(5) 0.6783(5) 0.44841(18) 0.072(2) Uani 1 1 d . . . . .
C10 C 0.5519(5) 0.6091(5) 0.4408(2) 0.079(2) Uani 1 1 d . . . . .
H10 H 0.583611 0.600115 0.430208 0.095 Uiso 1 1 calc R U . . .
C11 C 0.4836(5) 0.5514(5) 0.4490(2) 0.075(2) Uani 1 1 d . . . . .
N12 N 0.5255(4) 0.6920(4) 0.46247(15) 0.0732(18) Uani 1 1 d . . . . .
C13 C 0.4990(7) 0.4570(6) 0.4266(3) 0.120(5) Uani 1 1 d . . . . .
H13A H 0.472002 0.403412 0.426022 0.180 Uiso 1 1 calc R U . C 43
H13B H 0.549598 0.474161 0.432045 0.180 Uiso 1 1 calc R U . C 43
H13C H 0.498888 0.476445 0.409223 0.180 Uiso 1 1 calc R U . C 43
C14 C 0.7800(6) 0.8297(7) 0.4577(3) 0.096(3) Uani 1 1 d . . . . .
H14A H 0.800275 0.837084 0.475374 0.143 Uiso 1 1 calc R U . . .
H14B H 0.818899 0.860465 0.445349 0.143 Uiso 1 1 calc R U . . .
H14C H 0.758998 0.778187 0.452736 0.143 Uiso 1 1 calc R U . . .
C15 C 0.6765(6) 0.7326(6) 0.4192(2) 0.089(3) Uani 1 1 d . . . . .
H15A H 0.642071 0.696915 0.406677 0.133 Uiso 1 1 calc R U . A 43
H15B H 0.712559 0.718507 0.424366 0.133 Uiso 1 1 calc R U . A 43
H15C H 0.701715 0.781178 0.411154 0.133 Uiso 1 1 calc R U . A 43
C21 C 0.6422(15) 0.8157(16) 0.3377(4) 0.148(10) Uiso 0.65 1 d D . P E 2
H21 H 0.608059 0.772952 0.328511 0.177 Uiso 0.65 1 calc R U P E 2
S1 S 0.333333 0.666667 0.43017(8) 0.0742(9) Uani 1 3 d S T P . .
F1 F 0.2671(4) 0.6218(4) 0.38519(14) 0.114(2) Uani 1 1 d . . . . .
O1 O 0.4070(3) 0.7228(4) 0.43695(14) 0.0812(17) Uani 1 1 d . . . . .
C22 C 0.333333 0.666667 0.3953(4) 0.093(5) Uani 1 3 d S T P . .
S2 S 1.000000 1.000000 0.500000 0.0545(10) Uani 1 6 d S T P . .
F2 F 0.9546(5) 0.9344(5) 0.4529(2) 0.080(3) Uani 0.5 1 d . . P . .
O2 O 0.9445(5) 0.9256(5) 0.4948(2) 0.063(3) Uani 0.5 1 d . . P . .
C23 C 1.000000 1.000000 0.4618(6) 0.062(6) Uani 0.5 3 d S T P . .
S3 S 0.29378(17) 0.4290(2) 0.52981(5) 0.1044(10) Uani 1 1 d . . . . .
F3 F 0.2457(5) 0.5037(7) 0.5538(2) 0.181(5) Uani 1 1 d . . . . .
F4 F 0.3590(6) 0.5546(8) 0.5527(2) 0.195(6) Uani 1 1 d . . . . .
F5 F 0.3007(7) 0.5542(6) 0.5175(3) 0.177(4) Uani 1 1 d . . . . .
O3 O 0.3620(4) 0.4529(6) 0.51582(17) 0.1125(16) Uani 1 1 d . . . . .
O4 O 0.2313(4) 0.4023(6) 0.51377(16) 0.1125(16) Uani 1 1 d . . . . .
O5 O 0.2916(4) 0.4001(6) 0.55433(17) 0.1125(16) Uani 1 1 d . . . . .
C24 C 0.3027(8) 0.5195(10) 0.5400(3) 0.125(5) Uani 1 1 d . . . . .
S25 S 0.5352(6) 0.5709(5) 0.34593(17) 0.149(3) Uani 0.5 1 d D . P . .
F6 F 0.414(3) 0.525(3) 0.3740(7) 0.234(10) Uiso 0.25 1 d D . P . .
F7 F 0.395(3) 0.469(2) 0.3374(10) 0.234(10) Uiso 0.25 1 d D . P . .
F8 F 0.410(3) 0.578(3) 0.3388(10) 0.234(10) Uiso 0.25 1 d D . P . .
F9 F 0.668(3) 0.6847(19) 0.3444(10) 0.234(10) Uiso 0.25 1 d D . P . .
F10 F 0.657(4) 0.594(3) 0.3685(7) 0.234(10) Uiso 0.25 1 d D . P . .
F11 F 0.665(3) 0.590(3) 0.3260(8) 0.234(10) Uiso 0.25 1 d D . P . .
O6 O 0.5497(15) 0.6154(15) 0.3687(6) 0.195(6) Uiso 0.5 1 d D . P . .
O7 O 0.5219(15) 0.4902(15) 0.3456(7) 0.195(6) Uiso 0.5 1 d D . P . .
O8 O 0.5345(14) 0.5978(17) 0.3173(6) 0.195(6) Uiso 0.5 1 d D . P . .
C25 C 0.6396(10) 0.6124(17) 0.3459(7) 0.179(11) Uiso 0.5 1 d D . P . .
C26 C 0.4329(11) 0.5341(18) 0.3494(7) 0.179(11) Uiso 0.5 1 d D . P . .
C21A C 0.6644(9) 0.8048(6) 0.3266(2) 0.040(3) Uiso 0.35 1 d D . P F 1
H21A H 0.635499 0.757641 0.334098 0.048 Uiso 0.35 1 calc R U P F 1
C12 C 0.4600(4) 0.6338(5) 0.46785(16) 0.0637(18) Uani 1 1 d . . . . .
H12 H 0.426151 0.643561 0.476651 0.076 Uiso 1 1 calc R U . B 43
C19 C 0.5618(10) 0.7639(10) 0.3772(4) 0.0675(12) Uiso 0.5 1 d . . P E 2
H19 H 0.540070 0.718605 0.368092 0.081 Uiso 0.5 1 calc R U P E 2
C17 C 0.6429(10) 0.8910(11) 0.3798(4) 0.0675(12) Uiso 0.5 1 d . . P E 2
H17 H 0.676744 0.936505 0.372055 0.081 Uiso 0.5 1 calc R U P E 2
C20 C 0.5389(11) 0.7690(10) 0.4009(4) 0.0675(12) Uiso 0.5 1 d . . P E 2
H20 H 0.499941 0.726103 0.408515 0.081 Uiso 0.5 1 calc R U P E 2
C18 C 0.6220(11) 0.8307(10) 0.3656(3) 0.0675(12) Uiso 0.5 1 d D . P E 2
N8 N 0.5688(11) 0.8338(9) 0.4153(4) 0.0675(12) Uiso 0.5 1 d . . P E 2
C16 C 0.6192(11) 0.8920(10) 0.4043(4) 0.0675(12) Uiso 0.5 1 d . . P E 2
H16 H 0.640476 0.936985 0.413618 0.081 Uiso 0.5 1 calc R U P E 2

loop_
_atom_site_aniso_label
_atom_site_aniso_U_11
_atom_site_aniso_U_22
_atom_site_aniso_U_33
_atom_site_aniso_U_23
_atom_site_aniso_U_13
_atom_site_aniso_U_12
Pb1 0.0662(2) 0.0640(2) 0.0554(2) -0.00353(12) 0.00731(12) 0.03016(15)
N1 0.085(5) 0.071(4) 0.059(4) -0.006(3) 0.004(3) 0.030(4)
N2 0.074(4) 0.078(5) 0.075(5) -0.014(4) -0.003(3) 0.037(4)
N3 0.062(4) 0.079(5) 0.086(5) -0.017(4) 0.008(3) 0.038(4)
N5 0.055(3) 0.075(4) 0.071(4) -0.019(3) -0.004(3) 0.033(3)
N6 0.058(4) 0.072(4) 0.097(5) -0.024(4) -0.006(3) 0.035(3)
N7 0.080(5) 0.079(5) 0.081(5) -0.031(4) -0.025(4) 0.047(4)
C1 0.139(12) 0.074(7) 0.177(15) -0.037(8) 0.025(10) 0.042(7)
C2 0.083(6) 0.060(5) 0.090(6) -0.006(4) 0.024(5) 0.021(5)
C3 0.098(7) 0.074(6) 0.064(5) -0.004(4) -0.004(5) 0.032(5)
C4 0.096(8) 0.073(6) 0.086(7) -0.005(5) -0.007(6) 0.017(5)
C5 0.107(9) 0.087(8) 0.109(10) 0.015(6) -0.045(8) 0.002(6)
C6 0.079(6) 0.089(7) 0.096(8) -0.003(6) -0.014(5) 0.018(6)
C7 0.073(5) 0.086(6) 0.063(5) -0.004(4) -0.003(4) 0.025(5)
C8 0.060(5) 0.089(6) 0.070(5) -0.006(5) 0.001(4) 0.020(4)
C9 0.060(4) 0.082(5) 0.080(5) -0.031(4) -0.017(4) 0.040(4)
C10 0.060(5) 0.083(6) 0.100(7) -0.015(5) -0.002(4) 0.040(4)
C11 0.066(5) 0.087(6) 0.087(6) -0.028(5) -0.016(4) 0.048(5)
N12 0.071(4) 0.078(5) 0.074(4) -0.015(4) 0.002(3) 0.040(4)
C13 0.104(8) 0.082(7) 0.174(13) -0.042(8) 0.024(8) 0.045(6)
C14 0.073(6) 0.116(9) 0.093(8) -0.006(6) -0.007(5) 0.044(6)
C15 0.076(6) 0.102(7) 0.096(7) -0.020(6) 0.000(5) 0.051(5)
S1 0.0743(13) 0.0743(13) 0.074(2) 0.000 0.000 0.0372(7)
F1 0.109(5) 0.118(5) 0.094(4) 0.010(4) -0.028(4) 0.041(4)
O1 0.069(3) 0.079(4) 0.087(4) -0.014(3) 0.003(3) 0.030(3)
C22 0.101(8) 0.101(8) 0.076(10) 0.000 0.000 0.051(4)
S2 0.0327(10) 0.0327(10) 0.098(3) 0.000 0.000 0.0164(5)
F2 0.065(5) 0.059(5) 0.112(8) -0.017(5) -0.024(5) 0.028(4)
O2 0.050(5) 0.034(4) 0.093(8) -0.003(4) -0.005(5) 0.013(4)
C23 0.047(7) 0.047(7) 0.093(19) 0.000 0.000 0.023(4)
S3 0.0981(19) 0.182(3) 0.0613(13) -0.0084(16) -0.0006(12) 0.091(2)
F3 0.130(7) 0.287(14) 0.171(9) -0.099(9) -0.021(6) 0.137(9)
F4 0.144(8) 0.291(15) 0.170(9) -0.118(10) -0.071(7) 0.124(9)
F5 0.186(10) 0.169(9) 0.197(12) -0.059(9) -0.063(9) 0.106(8)
O3 0.084(3) 0.159(5) 0.089(3) 0.000(3) 0.007(2) 0.057(3)
O4 0.084(3) 0.159(5) 0.089(3) 0.000(3) 0.007(2) 0.057(3)
O5 0.084(3) 0.159(5) 0.089(3) 0.000(3) 0.007(2) 0.057(3)
C24 0.101(9) 0.159(14) 0.122(11) -0.054(10) -0.030(9) 0.070(10)
S25 0.210(10) 0.118(6) 0.110(5) 0.017(4) 0.035(6) 0.076(6)
C12 0.063(4) 0.066(4) 0.065(4) -0.009(4) 0.002(3) 0.035(4)

loop_
_atom_type_symbol
_atom_type_description
_atom_type_scat_dispersion_real
_atom_type_scat_dispersion_imag
_atom_type_scat_source
C C 0.0148 0.0070 'International Tables Vol C Tables 4.2.6.8 and 6.1.1.4'
H H 0.0000 0.0000 'International Tables Vol C Tables 4.2.6.8 and 6.1.1.4'
F F 0.0600 0.0411 'International Tables Vol C Tables 4.2.6.8 and 6.1.1.4'
N N 0.0253 0.0136 'International Tables Vol C Tables 4.2.6.8 and 6.1.1.4'
O O 0.0412 0.0250 'International Tables Vol C Tables 4.2.6.8 and 6.1.1.4'
Pb Pb -4.2612 7.2060 'International Tables Vol C Tables 4.2.6.8 and 6.1.1.4'
S S 0.2924 0.4248 'International Tables Vol C Tables 4.2.6.8 and 6.1.1.4'

loop_
_geom_angle_atom_site_label_1
_geom_angle_atom_site_label_2
_geom_angle_atom_site_label_3
_geom_angle
_geom_angle_site_symmetry_1
_geom_angle_site_symmetry_3
_geom_angle_publ_flag
N1 Pb1 N2 60.9(2) . . ?
N7 Pb1 N2 116.0(2) 2_665 . ?
N1 Pb1 N12 115.3(2) . . ?
N7 Pb1 N12 168.5(2) 2_665 . ?
N2 Pb1 N12 56.4(2) . . ?
C3 N1 C7 122.1(9) . . ?
C3 N1 Pb1 115.7(7) . . ?
C7 N1 Pb1 121.4(6) . . ?
C8 N2 N3 117.2(8) . . ?
C8 N2 Pb1 121.8(7) . . ?
N3 N2 Pb1 120.8(5) . . ?
C9 N3 N2 115.6(7) . . ?
C9 N3 C15 121.9(8) . . ?
N2 N3 C15 117.8(8) . . ?
C12 N5 C11 116.3(8) . . ?
C11 N6 C13 125.7(9) . . ?
C11 N6 N7 117.8(7) . . ?
C13 N6 N7 113.6(8) . . ?
C2 N7 N6 116.8(8) 3_565 . ?
C2 N7 Pb1 115.4(8) 3_565 3_565 ?
N8A C16A C17A 124.0(18) . . ?
N8A C16A H16A 118.0 . . ?
C17A C16A H16A 118.0 . . ?
C20A N8A C16A 120(2) . . ?
N8A C20A C19A 122.8(18) . . ?
N8A C20A H20A 118.6 . . ?
C19A C20A H20A 118.6 . . ?
C18A C19A C20A 112.8(16) . . ?
C18A C19A H19A 123.6 . . ?
C20A C19A H19A 123.6 . . ?
C19A C18A C17A 128.5(15) . . ?
C19A C18A C21A 115.0(15) . 16_665 ?
C17A C18A C21A 116.5(13) . 16_665 ?
C16A C17A C18A 111.3(16) . . ?
C16A C17A H17A 124.4 . . ?
C18A C17A H17A 124.4 . . ?
C2 C1 H1A 109.5 . . ?
C2 C1 H1B 109.5 . . ?
H1A C1 H1B 109.5 . . ?
C2 C1 H1C 109.5 . . ?
H1A C1 H1C 109.5 . . ?
H1B C1 H1C 109.5 . . ?
N7 C2 C3 114.1(9) 2_665 . ?
N7 C2 C1 125.4(12) 2_665 . ?
C3 C2 C1 120.5(11) . . ?
N1 C3 C2 120.6(9) . . ?
N1 C3 C4 122.2(11) . . ?
C2 C3 C4 117.1(10) . . ?
C3 C4 C5 113.1(10) . . ?
C3 C4 H4 123.5 . . ?
C5 C4 H4 123.5 . . ?
C6 C5 C4 120.8(11) . . ?
C6 C5 H5 119.6 . . ?
C4 C5 H5 119.6 . . ?
C5 C6 C7 121.8(13) . . ?
C5 C6 H6 119.1 . . ?
C7 C6 H6 119.1 . . ?
N1 C7 C6 119.7(11) . . ?
N1 C7 C8 119.8(8) . . ?
C6 C7 C8 120.4(11) . . ?
N2 C8 C14 122.9(10) . . ?
N2 C8 C7 113.6(9) . . ?
C14 C8 C7 123.4(9) . . ?
N3 C9 N12 118.6(8) . . ?
N3 C9 C10 119.6(8) . . ?
N12 C9 C10 121.8(9) . . ?
C9 C10 C11 117.8(8) . . ?
C9 C10 H10 121.1 . . ?
C11 C10 H10 121.1 . . ?
N6 C11 N5 118.4(9) . . ?
N6 C11 C10 120.9(8) . . ?
N5 C11 C10 120.6(8) . . ?
C9 N12 C12 115.6(7) . . ?
C9 N12 Pb1 119.4(6) . . ?
C12 N12 Pb1 120.7(5) . . ?
N6 C13 H13A 109.5 . . ?
N6 C13 H13B 109.5 . . ?
H13A C13 H13B 109.5 . . ?
N6 C13 H13C 109.5 . . ?
H13A C13 H13C 109.5 . . ?
H13B C13 H13C 109.5 . . ?
C8 C14 H14A 109.5 . . ?
C8 C14 H14B 109.5 . . ?
H14A C14 H14B 109.5 . . ?
C8 C14 H14C 109.5 . . ?
H14A C14 H14C 109.5 . . ?
H14B C14 H14C 109.5 . . ?
N3 C15 H15A 109.5 . . ?
N3 C15 H15B 109.5 . . ?
H15A C15 H15B 109.5 . . ?
N3 C15 H15C 109.5 . . ?
H15A C15 H15C 109.5 . . ?
H15B C15 H15C 109.5 . . ?
C21 C21 C18 122(4) 16_665 . ?
C21 C21 H21 119.2 16_665 . ?
C18 C21 H21 119.2 . . ?
O1 S1 O1 114.5(2) 2_665 3_565 ?
O1 S1 O1 114.5(2) 2_665 . ?
O1 S1 O1 114.5(2) 3_565 . ?
O1 S1 C22 103.8(3) 2_665 . ?
O1 S1 C22 103.8(3) 3_565 . ?
O1 S1 C22 103.8(3) . . ?
F1 C22 F1 106.0(9) . 3_565 ?
F1 C22 F1 106.0(9) . 2_665 ?
F1 C22 F1 106.0(9) 3_565 2_665 ?
F1 C22 S1 112.8(8) . . ?
F1 C22 S1 112.8(8) 3_565 . ?
F1 C22 S1 112.8(8) 2_665 . ?
O2 S2 O2 116.7(3) 10_776 11_566 ?
O2 S2 O2 63.3(3) 10_776 2_765 ?
O2 S2 O2 180.0(10) 11_566 2_765 ?
O2 S2 O2 116.7(3) 10_776 12_656 ?
O2 S2 O2 116.7(3) 11_566 12_656 ?
O2 S2 O2 63.3(3) 2_765 12_656 ?
O2 S2 O2 63.3(3) 10_776 3_675 ?
O2 S2 O2 63.3(3) 11_566 3_675 ?
O2 S2 O2 116.7(3) 2_765 3_675 ?
O2 S2 O2 180.0(10) 12_656 3_675 ?
O2 S2 O2 180.0(8) 10_776 . ?
O2 S2 O2 63.3(3) 11_566 . ?
O2 S2 O2 116.7(3) 2_765 . ?
O2 S2 O2 63.4(3) 12_656 . ?
O2 S2 O2 116.6(3) 3_675 . ?
O2 S2 C23 79.3(5) 10_776 10_776 ?
O2 S2 C23 79.3(5) 11_566 10_776 ?
O2 S2 C23 100.7(5) 2_765 10_776 ?
O2 S2 C23 79.3(5) 12_656 10_776 ?
O2 S2 C23 100.7(5) 3_675 10_776 ?
O2 S2 C23 100.7(5) . 10_776 ?
O2 S2 C23 100.7(5) 10_776 . ?
O2 S2 C23 100.7(5) 11_566 . ?
O2 S2 C23 79.3(5) 2_765 . ?
O2 S2 C23 100.7(5) 12_656 . ?
O2 S2 C23 79.3(5) 3_675 . ?
O2 S2 C23 79.3(5) . . ?
C23 S2 C23 180.000(14) 10_776 . ?
S2 O2 O2 58.33(15) . 11_566 ?
S2 O2 O2 58.32(15) . 12_656 ?
O2 O2 O2 108.3(9) 11_566 12_656 ?
F2 C23 F2 108.6(15) . 2_765 ?
F2 C23 F2 108.6(15) . 3_675 ?
F2 C23 F2 108.6(15) 2_765 3_675 ?
F2 C23 S2 110.4(14) . . ?
F2 C23 S2 110.4(14) 2_765 . ?
F2 C23 S2 110.4(14) 3_675 . ?
O5 S3 O4 122.2(6) . . ?
O5 S3 O3 114.0(5) . . ?
O4 S3 O3 114.8(5) . . ?
O5 S3 C24 99.2(7) . . ?
O4 S3 C24 99.4(7) . . ?
O3 S3 C24 101.8(7) . . ?
F4 C24 F3 111.2(14) . . ?
F4 C24 F5 113.7(18) . . ?
F3 C24 F5 108.8(14) . . ?
F4 C24 S3 109.4(13) . . ?
F3 C24 S3 106.3(13) . . ?
F5 C24 S3 107.1(10) . . ?
O6 S25 O8 123.8(19) . . ?
O6 S25 O7 125.6(18) . . ?
O8 S25 O7 110.5(19) . . ?
O6 S25 C26 91.1(14) . . ?
O8 S25 C26 91.1(13) . . ?
O7 S25 C26 90.4(13) . . ?
O6 S25 C25 83.1(13) . . ?
O8 S25 C25 92.9(13) . . ?
O7 S25 C25 92.2(13) . . ?
C26 S25 C25 174.1(15) . . ?
F10 C25 F9 111(2) . . ?
F10 C25 F11 110(2) . . ?
F9 C25 F11 109(2) . . ?
F10 C25 S25 107(3) . . ?
F9 C25 S25 106(3) . . ?
F11 C25 S25 114(4) . . ?
F6 C26 F7 108(2) . . ?
F6 C26 F8 108(2) . . ?
F7 C26 F8 106(2) . . ?
F6 C26 S25 111(4) . . ?
F7 C26 S25 111(4) . . ?
F8 C26 S25 114(4) . . ?
C21A C21A C18A 126.4(17) 16_665 16_665 ?
C21A C21A H21A 116.8 16_665 . ?
C18A C21A H21A 116.8 16_665 . ?
N5 C12 N12 127.7(7) . . ?
N5 C12 H12 116.1 . . ?
N12 C12 H12 116.1 . . ?
C20 C19 C18 117.7(17) . . ?
C20 C19 H19 121.2 . . ?
C18 C19 H19 121.2 . . ?
C18 C17 C16 124.7(18) . . ?
C18 C17 H17 117.6 . . ?
C16 C17 H17 117.6 . . ?
C19 C20 N8 123.7(18) . . ?
C19 C20 H20 118.1 . . ?
N8 C20 H20 118.1 . . ?
C17 C18 C19 114.3(16) . . ?
C17 C18 C21 134(2) . . ?
C19 C18 C21 111.5(16) . . ?
C16 N8 C20 117.4(19) . . ?
N8 C16 C17 121.7(19) . . ?
N8 C16 H16 119.2 . . ?
C17 C16 H16 119.2 . . ?

loop_
_geom_bond_atom_site_label_1
_geom_bond_atom_site_label_2
_geom_bond_distance
_geom_bond_site_symmetry_2
_geom_bond_publ_flag
Pb1 N1 2.590(8) . ?
Pb1 N7 2.661(8) 2_665 ?
Pb1 N2 2.703(8) . ?
Pb1 N12 2.763(8) . ?
N1 C3 1.305(13) . ?
N1 C7 1.353(13) . ?
N2 C8 1.327(12) . ?
N2 N3 1.389(10) . ?
N3 C9 1.339(12) . ?
N3 C15 1.452(12) . ?
N5 C12 1.310(11) . ?
N5 C11 1.341(10) . ?
N6 C11 1.336(11) . ?
N6 C13 1.424(12) . ?
N6 N7 1.432(11) . ?
N7 C2 1.254(13) 3_565 ?
C16A N8A 1.35(3) . ?
C16A C17A 1.37(3) . ?
C16A H16A 0.9500 . ?
N8A C20A 1.22(3) . ?
C20A C19A 1.50(3) . ?
C20A H20A 0.9500 . ?
C19A C18A 1.25(2) . ?
C19A H19A 0.9500 . ?
C18A C17A 1.42(2) . ?
C18A C21A 1.558(9) 16_665 ?
C17A H17A 0.9500 . ?
C1 C2 1.531(14) . ?
C1 H1A 0.9800 . ?
C1 H1B 0.9800 . ?
C1 H1C 0.9800 . ?
C2 C3 1.463(16) . ?
C3 C4 1.484(15) . ?
C4 C5 1.49(2) . ?
C4 H4 0.9500 . ?
C5 C6 1.312(18) . ?
C5 H5 0.9500 . ?
C6 C7 1.415(14) . ?
C6 H6 0.9500 . ?
C7 C8 1.482(15) . ?
C8 C14 1.482(15) . ?
C9 N12 1.340(11) . ?
C9 C10 1.365(12) . ?
C10 C11 1.407(14) . ?
C10 H10 0.9500 . ?
N12 C12 1.341(11) . ?
C13 H13A 0.9800 . ?
C13 H13B 0.9800 . ?
C13 H13C 0.9800 . ?
C14 H14A 0.9800 . ?
C14 H14B 0.9800 . ?
C14 H14C 0.9800 . ?
C15 H15A 0.9800 . ?
C15 H15B 0.9800 . ?
C15 H15C 0.9800 . ?
C21 C21 1.02(5) 16_665 ?
C21 C18 1.569(10) . ?
C21 H21 0.9500 . ?
S1 O1 1.449(6) 2_665 ?
S1 O1 1.449(6) 3_565 ?
S1 O1 1.449(6) . ?
S1 C22 1.78(2) . ?
F1 C22 1.340(10) . ?
S2 O2 1.439(9) 10_776 ?
S2 O2 1.439(9) 11_566 ?
S2 O2 1.439(9) 2_765 ?
S2 O2 1.439(9) 12_656 ?
S2 O2 1.439(9) 3_675 ?
S2 O2 1.439(9) . ?
S2 C23 1.95(3) 10_776 ?
S2 C23 1.95(3) . ?
F2 C23 1.310(14) . ?
O2 O2 1.511(12) 11_566 ?
O2 O2 1.511(12) 12_656 ?
S3 O5 1.385(9) . ?
S3 O4 1.410(9) . ?
S3 O3 1.453(8) . ?
S3 C24 1.896(17) . ?
F3 C24 1.287(18) . ?
F4 C24 1.226(16) . ?
F5 C24 1.37(2) . ?
S25 O6 1.43(3) . ?
S25 O8 1.57(3) . ?
S25 O7 1.58(3) . ?
S25 C26 1.902(17) . ?
S25 C25 1.920(17) . ?
F6 C26 1.306(19) . ?
F7 C26 1.34(2) . ?
F8 C26 1.342(19) . ?
F9 C25 1.333(19) . ?
F10 C25 1.327(19) . ?
F11 C25 1.343(19) . ?
C21A C21A 1.349(17) 16_665 ?
C21A H21A 0.9500 . ?
C12 H12 0.9500 . ?
C19 C20 1.33(3) . ?
C19 C18 1.47(3) . ?
C19 H19 0.9500 . ?
C17 C18 1.33(3) . ?
C17 C16 1.35(3) . ?
C17 H17 0.9500 . ?
C20 N8 1.39(3) . ?
C20 H20 0.9500 . ?
N8 C16 1.28(3) . ?
C16 H16 0.9500 . ?

loop_
_geom_torsion_atom_site_label_1
_geom_torsion_atom_site_label_2
_geom_torsion_atom_site_label_3
_geom_torsion_atom_site_label_4
_geom_torsion
_geom_torsion_site_symmetry_1
_geom_torsion_site_symmetry_2
_geom_torsion_site_symmetry_3
_geom_torsion_site_symmetry_4
_geom_torsion_publ_flag
C8 N2 N3 C9 149.7(9) . . . . ?
Pb1 N2 N3 C9 -26.1(11) . . . . ?
C8 N2 N3 C15 -54.1(12) . . . . ?
Pb1 N2 N3 C15 130.1(7) . . . . ?
C11 N6 N7 C2 -134.3(9) . . . 3_565 ?
C13 N6 N7 C2 63.9(13) . . . 3_565 ?
C11 N6 N7 Pb1 17.2(11) . . . 3_565 ?
C13 N6 N7 Pb1 -144.5(9) . . . 3_565 ?
C17A C16A N8A C20A 1(3) . . . . ?
C16A N8A C20A C19A -3(3) . . . . ?
N8A C20A C19A C18A 5(3) . . . . ?
C20A C19A C18A C17A -5(3) . . . . ?
C20A C19A C18A C21A 176.5(16) . . . 16_665 ?
N8A C16A C17A C18A 0(3) . . . . ?
C19A C18A C17A C16A 3(3) . . . . ?
C21A C18A C17A C16A -178.4(16) 16_665 . . . ?
C7 N1 C3 C2 172.4(9) . . . . ?
Pb1 N1 C3 C2 -17.8(12) . . . . ?
C7 N1 C3 C4 -4.6(15) . . . . ?
Pb1 N1 C3 C4 165.2(8) . . . . ?
N7 C2 C3 N1 -13.1(14) 2_665 . . . ?
C1 C2 C3 N1 166.9(11) . . . . ?
N7 C2 C3 C4 164.0(9) 2_665 . . . ?
C1 C2 C3 C4 -16.0(16) . . . . ?
N1 C3 C4 C5 6.6(15) . . . . ?
C2 C3 C4 C5 -170.5(10) . . . . ?
C3 C4 C5 C6 -5.7(18) . . . . ?
C4 C5 C6 C7 3(2) . . . . ?
C3 N1 C7 C6 1.1(14) . . . . ?
Pb1 N1 C7 C6 -168.2(7) . . . . ?
C3 N1 C7 C8 -176.2(8) . . . . ?
Pb1 N1 C7 C8 14.5(12) . . . . ?
C5 C6 C7 N1 -0.2(18) . . . . ?
C5 C6 C7 C8 177.0(12) . . . . ?
N3 N2 C8 C14 -11.1(14) . . . . ?
Pb1 N2 C8 C14 164.6(8) . . . . ?
N3 N2 C8 C7 173.0(8) . . . . ?
Pb1 N2 C8 C7 -11.3(11) . . . . ?
N1 C7 C8 N2 -1.8(13) . . . . ?
C6 C7 C8 N2 -179.1(9) . . . . ?
N1 C7 C8 C14 -177.6(10) . . . . ?
C6 C7 C8 C14 5.1(16) . . . . ?
N2 N3 C9 N12 1.4(13) . . . . ?
C15 N3 C9 N12 -153.7(9) . . . . ?
N2 N3 C9 C10 -177.4(9) . . . . ?
C15 N3 C9 C10 27.5(14) . . . . ?
N3 C9 C10 C11 176.2(9) . . . . ?
N12 C9 C10 C11 -2.5(15) . . . . ?
C13 N6 C11 N5 165.6(11) . . . . ?
N7 N6 C11 N5 6.3(13) . . . . ?
C13 N6 C11 C10 -17.6(16) . . . . ?
N7 N6 C11 C10 -176.9(9) . . . . ?
C12 N5 C11 N6 174.8(8) . . . . ?
C12 N5 C11 C10 -2.0(13) . . . . ?
C9 C10 C11 N6 -172.2(9) . . . . ?
C9 C10 C11 N5 4.5(14) . . . . ?
N3 C9 N12 C12 179.6(9) . . . . ?
C10 C9 N12 C12 -1.7(13) . . . . ?
N3 C9 N12 Pb1 22.9(11) . . . . ?
C10 C9 N12 Pb1 -158.3(8) . . . . ?
O1 S1 C22 F1 -54.8(5) 2_665 . . . ?
O1 S1 C22 F1 65.2(5) 3_565 . . . ?
O1 S1 C22 F1 -174.8(5) . . . . ?
O1 S1 C22 F1 65.2(5) 2_665 . . 3_565 ?
O1 S1 C22 F1 -174.8(5) 3_565 . . 3_565 ?
O1 S1 C22 F1 -54.8(5) . . . 3_565 ?
O1 S1 C22 F1 -174.8(5) 2_665 . . 2_665 ?
O1 S1 C22 F1 -54.8(5) 3_565 . . 2_665 ?
O1 S1 C22 F1 65.2(5) . . . 2_665 ?
O2 S2 O2 O2 180.000(1) 2_765 . . 11_566 ?
O2 S2 O2 O2 144.4(15) 12_656 . . 11_566 ?
O2 S2 O2 O2 -35.6(15) 3_675 . . 11_566 ?
C23 S2 O2 O2 72.2(8) 10_776 . . 11_566 ?
C23 S2 O2 O2 -107.8(8) . . . 11_566 ?
O2 S2 O2 O2 -144.4(15) 11_566 . . 12_656 ?
O2 S2 O2 O2 35.6(15) 2_765 . . 12_656 ?
O2 S2 O2 O2 180.000(2) 3_675 . . 12_656 ?
C23 S2 O2 O2 -72.2(8) 10_776 . . 12_656 ?
C23 S2 O2 O2 107.8(8) . . . 12_656 ?
O5 S3 C24 F4 60.4(15) . . . . ?
O4 S3 C24 F4 -174.6(14) . . . . ?
O3 S3 C24 F4 -56.7(16) . . . . ?
O5 S3 C24 F3 -59.7(12) . . . . ?
O4 S3 C24 F3 65.3(12) . . . . ?
O3 S3 C24 F3 -176.8(10) . . . . ?
O5 S3 C24 F5 -176.0(10) . . . . ?
O4 S3 C24 F5 -51.0(11) . . . . ?
O3 S3 C24 F5 66.9(11) . . . . ?
C11 N5 C12 N12 -2.7(14) . . . . ?
C9 N12 C12 N5 4.6(14) . . . . ?
Pb1 N12 C12 N5 161.0(7) . . . . ?
C18 C19 C20 N8 0(3) . . . . ?
C16 C17 C18 C19 9(3) . . . . ?
C16 C17 C18 C21 -179(2) . . . . ?
C20 C19 C18 C17 -5(3) . . . . ?
C20 C19 C18 C21 -179(2) . . . . ?
C21 C21 C18 C17 25(6) 16_665 . . . ?
C21 C21 C18 C19 -162(5) 16_665 . . . ?
C19 C20 N8 C16 3(3) . . . . ?
C20 N8 C16 C17 0(3) . . . . ?
C18 C17 C16 N8 -6(3) . . . . ?
